data_7247746
loop_
_publ_author_name
'Kumar, Jayasree'
'Tarannum, Ibtesham'
'Zheng, Yan-Zhen'
'Singh, Saurabh Kumar'
'Mondal, Kartik Chandra'

_publ_section_title
;
 Assembly of MnIII ions into di-, tetra-, deca-nuclear coordination
 complexes, zero- to three-dimensional molecular frameworks: molecular
 spin flop to and short-range bulk magnetic spin flop ordering
;
_journal_issue 1
_journal_name_full CrystEngComm
_journal_page_first 80
_journal_page_last 99
_journal_paper_doi 10.1039/D3CE00967J
_journal_volume 26
_journal_year 2024
_chemical_formula_moiety 'C42 H48 Mn4 N4 O20'
_chemical_formula_sum 'C42 H48 Mn4 N4 O20'
_chemical_formula_weight 1148.60
_space_group_crystal_system triclinic
_space_group_IT_number 2
_space_group_name_Hall '-P 1'
_space_group_name_H-M_alt 'P -1'
_atom_sites_solution_hydrogens geom
_audit_creation_method SHELXL-2018/3
_audit_update_record
;
2018-08-08 deposited with the CCDC.	2023-11-08 downloaded from the CCDC.
;
_cell_angle_alpha 104.061(3)
_cell_angle_beta 113.978(3)
_cell_angle_gamma 90.275(3)
_cell_formula_units_Z 1
_cell_length_a 10.5827(6)
_cell_length_b 11.1323(7)
_cell_length_c 12.6983(8)
_cell_measurement_reflns_used 1916
_cell_measurement_temperature 200(2)
_cell_measurement_theta_max 21.68
_cell_measurement_theta_min 2.25
_cell_volume 1316.85(14)
_computing_cell_refinement 'Bruker SAINT'
_computing_data_collection 'Bruker APEX2'
_computing_data_reduction 'Bruker SAINT'
_computing_molecular_graphics 'Bruker SHELXTL'
_computing_publication_material 'Bruker SHELXTL'
_computing_structure_refinement 'SHELXL-2018/3 (Sheldrick, 2018)'
_computing_structure_solution 'SHELXS-97 (Sheldrick 2008)'
_diffrn_ambient_temperature 200(2)
_diffrn_measured_fraction_theta_full 0.976
_diffrn_measured_fraction_theta_max 0.976
_diffrn_measurement_device_type 'Bruker APEX-II CCD'
_diffrn_measurement_method '\f and \w scans'
_diffrn_radiation_type MoK\a
_diffrn_radiation_wavelength 0.71073
_diffrn_reflns_av_R_equivalents 0.0575
_diffrn_reflns_av_unetI/netI 0.0924
_diffrn_reflns_Laue_measured_fraction_full 0.976
_diffrn_reflns_Laue_measured_fraction_max 0.976
_diffrn_reflns_limit_h_max 12
_diffrn_reflns_limit_h_min -11
_diffrn_reflns_limit_k_max 12
_diffrn_reflns_limit_k_min -12
_diffrn_reflns_limit_l_max 14
_diffrn_reflns_limit_l_min -13
_diffrn_reflns_number 10286
_diffrn_reflns_point_group_measured_fraction_full 0.976
_diffrn_reflns_point_group_measured_fraction_max 0.976
_diffrn_reflns_theta_full 24.346
_diffrn_reflns_theta_max 24.346
_diffrn_reflns_theta_min 1.822
_exptl_absorpt_coefficient_mu 1.012
_exptl_absorpt_correction_T_max 0.906
_exptl_absorpt_correction_T_min 0.786
_exptl_absorpt_correction_type multi-scan
_exptl_absorpt_process_details SADABS
_exptl_crystal_colour brown
_exptl_crystal_density_diffrn 1.448
_exptl_crystal_description Block
_exptl_crystal_F_000 588
_exptl_crystal_size_max 0.250
_exptl_crystal_size_mid 0.220
_exptl_crystal_size_min 0.100
_refine_diff_density_max 0.580
_refine_diff_density_min -0.416
_refine_diff_density_rms 0.084
_refine_ls_extinction_method none
_refine_ls_goodness_of_fit_ref 0.820
_refine_ls_hydrogen_treatment constr
_refine_ls_matrix_type full
_refine_ls_number_parameters 321
_refine_ls_number_reflns 4190
_refine_ls_number_restraints 0
_refine_ls_restrained_S_all 0.820
_refine_ls_R_factor_all 0.0874
_refine_ls_R_factor_gt 0.0512
_refine_ls_shift/su_max 0.001
_refine_ls_shift/su_mean 0.000
_refine_ls_structure_factor_coef Fsqd
_refine_ls_weighting_details 'w=1/[\s^2^(Fo^2^)+(0.1000P)^2^] where P=(Fo^2^+2Fc^2^)/3'
_refine_ls_weighting_scheme calc
_refine_ls_wR_factor_gt 0.1236
_refine_ls_wR_factor_ref 0.1513
_reflns_Friedel_coverage 0.000
_reflns_number_gt 2733
_reflns_number_total 4190
_reflns_threshold_expression 'I > 2\s(I)'
_cod_data_source_file d3ce00967j2.cif
_cod_data_source_block Mn-acetate
_cod_depositor_comments 'Adding full bibliography for 7247746--7247749.cif.'
_cod_database_code 7247746
_shelx_shelxl_version_number 2018/3
_shelx_space_group_comment
;
The symmetry employed for this shelxl refinement is uniquely defined
by the following loop, which should always be used as a source of
symmetry information in preference to the above space-group names.
They are only intended as comments.
;
_shelx_estimated_absorpt_t_min 0.786
_shelx_estimated_absorpt_t_max 0.906

loop_
_space_group_symop_operation_xyz
'x, y, z'
'-x, -y, -z'

loop_
_atom_site_label
_atom_site_type_symbol
_atom_site_fract_x
_atom_site_fract_y
_atom_site_fract_z
_atom_site_U_iso_or_equiv
_atom_site_adp_type
_atom_site_occupancy
_atom_site_site_symmetry_order
_atom_site_calc_flag
_atom_site_refinement_flags_posn
_atom_site_refinement_flags_adp
_atom_site_refinement_flags_occupancy
_atom_site_disorder_assembly
_atom_site_disorder_group
Mn1 Mn 0.33231(7) 0.84582(6) 0.23978(6) 0.0241(2) Uani 1 1 d . . . . .
Mn2 Mn 0.44029(8) 1.10966(6) 0.46969(6) 0.0269(2) Uani 1 1 d . . . . .
O1 O 0.4878(3) 0.8911(3) 0.2093(3) 0.0287(8) Uani 1 1 d . . . . .
O2 O 0.1644(3) 0.7879(3) 0.2460(3) 0.0294(8) Uani 1 1 d . . . . .
O3 O 0.4246(4) 0.6752(3) 0.2673(3) 0.0382(9) Uani 1 1 d . . . . .
O4 O 0.2387(4) 1.0026(3) 0.1768(3) 0.0390(9) Uani 1 1 d . . . . .
O5 O 0.7154(3) 0.9812(3) 0.2136(3) 0.0322(9) Uani 1 1 d . . . . .
O6 O 0.4141(3) 0.9344(3) 0.4037(3) 0.0226(7) Uani 1 1 d . . . . .
O7 O 0.2740(4) 1.1474(3) 0.3454(3) 0.0447(10) Uani 1 1 d . . . . .
O8 O 0.5663(4) 1.1332(3) 0.3697(3) 0.0400(9) Uani 1 1 d . . . . .
O9 O 0.5169(4) 0.7092(3) 0.4658(3) 0.0432(10) Uani 1 1 d . . . . .
O10 O 0.3059(3) 1.1164(3) 0.5703(3) 0.0393(9) Uani 1 1 d . . . . .
N1 N 0.2266(4) 0.7493(3) 0.0718(3) 0.0258(10) Uani 1 1 d . . . . .
N2 N 0.0939(4) 0.6935(3) 0.0441(4) 0.0299(10) Uani 1 1 d . . . . .
C1 C -0.1631(5) 0.6006(4) 0.0270(5) 0.0313(12) Uani 1 1 d . . . . .
H1 H -0.144294 0.578675 -0.041915 0.038 Uiso 1 1 calc R U . . .
C2 C -0.2905(5) 0.5590(5) 0.0198(5) 0.0412(15) Uani 1 1 d . . . . .
H2 H -0.358602 0.508428 -0.053776 0.049 Uiso 1 1 calc R U . . .
C3 C -0.3188(5) 0.5909(5) 0.1192(5) 0.0400(14) Uani 1 1 d . . . . .
H3 H -0.406895 0.563436 0.113830 0.048 Uiso 1 1 calc R U . . .
C4 C -0.2190(6) 0.6627(5) 0.2266(6) 0.0477(16) Uani 1 1 d . . . . .
H4 H -0.237977 0.683709 0.295423 0.057 Uiso 1 1 calc R U . . .
C5 C -0.0909(5) 0.7041(5) 0.2340(5) 0.0387(14) Uani 1 1 d . . . . .
H5 H -0.022160 0.753397 0.307985 0.046 Uiso 1 1 calc R U . . .
C6 C -0.0631(5) 0.6736(4) 0.1333(5) 0.0270(12) Uani 1 1 d . . . . .
C7 C 0.0734(5) 0.7212(4) 0.1423(5) 0.0266(12) Uani 1 1 d . . . . .
C8 C 0.2663(5) 0.7310(4) -0.0135(4) 0.0272(12) Uani 1 1 d . . . . .
H8 H 0.204261 0.680047 -0.089707 0.033 Uiso 1 1 calc R U . . .
C9 C 0.3984(5) 0.7825(4) -0.0016(4) 0.0272(12) Uani 1 1 d . . . . .
C10 C 0.4996(5) 0.8597(4) 0.1050(4) 0.0256(11) Uani 1 1 d . . . . .
C11 C 0.6232(5) 0.9077(4) 0.1047(5) 0.0280(12) Uani 1 1 d . . . . .
C12 C 0.6435(5) 0.8811(4) 0.0015(5) 0.0321(13) Uani 1 1 d . . . . .
H12 H 0.726492 0.915216 0.002370 0.039 Uiso 1 1 calc R U . . .
C13 C 0.5429(5) 0.8041(4) -0.1044(5) 0.0313(12) Uani 1 1 d . . . . .
H13 H 0.557826 0.785605 -0.175265 0.038 Uiso 1 1 calc R U . . .
C14 C 0.4225(5) 0.7552(4) -0.1067(4) 0.0310(12) Uani 1 1 d . . . . .
H14 H 0.354586 0.702519 -0.179126 0.037 Uiso 1 1 calc R U . . .
C15 C 0.8418(5) 1.0331(5) 0.2166(5) 0.0437(15) Uani 1 1 d . . . . .
H15A H 0.895543 1.091230 0.295184 0.066 Uiso 1 1 calc R U . . .
H15B H 0.818964 1.077532 0.154503 0.066 Uiso 1 1 calc R U . . .
H15C H 0.896961 0.965831 0.202003 0.066 Uiso 1 1 calc R U . . .
C16 C 0.2147(5) 1.1013(5) 0.2324(5) 0.0340(13) Uani 1 1 d . . . . .
C17 C 0.1091(6) 1.1740(6) 0.1621(5) 0.0489(16) Uani 1 1 d . . . . .
H17A H 0.070120 1.225414 0.213346 0.073 Uiso 1 1 calc R U . . .
H17B H 0.034205 1.116225 0.093628 0.073 Uiso 1 1 calc R U . . .
H17C H 0.153811 1.227808 0.133354 0.073 Uiso 1 1 calc R U . . .
C18 C 0.4768(6) 0.6389(5) 0.3586(6) 0.0403(15) Uani 1 1 d . . . . .
C19 C 0.5041(9) 0.5063(6) 0.3491(7) 0.089(3) Uani 1 1 d . . . . .
H19A H 0.467938 0.472554 0.397224 0.134 Uiso 1 1 calc R U . . .
H19B H 0.604575 0.501648 0.378658 0.134 Uiso 1 1 calc R U . . .
H19C H 0.457619 0.457598 0.265313 0.134 Uiso 1 1 calc R U . . .
C20 C 0.1617(5) 1.0713(6) 0.5153(5) 0.0498(16) Uani 1 1 d . . . . .
H20A H 0.134144 1.051926 0.574800 0.075 Uiso 1 1 calc R U . . .
H20B H 0.144390 0.995749 0.450320 0.075 Uiso 1 1 calc R U . . .
H20C H 0.107317 1.135210 0.482898 0.075 Uiso 1 1 calc R U . . .
C21 C 0.6975(7) 1.2154(5) 0.4268(6) 0.0620(19) Uani 1 1 d . . . . .
H21A H 0.747467 1.198378 0.375480 0.093 Uiso 1 1 calc R U . . .
H21B H 0.754814 1.200308 0.504280 0.093 Uiso 1 1 calc R U . . .
H21C H 0.678251 1.302471 0.438853 0.093 Uiso 1 1 calc R U . . .

loop_
_atom_site_aniso_label
_atom_site_aniso_U_11
_atom_site_aniso_U_22
_atom_site_aniso_U_33
_atom_site_aniso_U_23
_atom_site_aniso_U_13
_atom_site_aniso_U_12
Mn1 0.0223(4) 0.0287(4) 0.0182(5) 0.0025(3) 0.0077(4) -0.0016(3)
Mn2 0.0319(5) 0.0268(4) 0.0183(5) 0.0035(3) 0.0082(4) 0.0044(3)
O1 0.0280(19) 0.0366(19) 0.020(2) 0.0027(16) 0.0120(17) -0.0021(15)
O2 0.0248(19) 0.0346(19) 0.021(2) -0.0016(16) 0.0069(17) -0.0080(15)
O3 0.051(2) 0.031(2) 0.026(2) 0.0031(18) 0.013(2) 0.0076(17)
O4 0.049(2) 0.037(2) 0.025(2) 0.0099(18) 0.010(2) 0.0124(18)
O5 0.0291(19) 0.037(2) 0.032(2) 0.0051(17) 0.0167(18) -0.0028(16)
O6 0.0182(16) 0.0241(16) 0.0206(19) 0.0047(15) 0.0040(15) 0.0014(13)
O7 0.052(2) 0.050(2) 0.027(2) 0.0115(19) 0.010(2) 0.0231(19)
O8 0.054(2) 0.038(2) 0.028(2) 0.0031(17) 0.021(2) -0.0106(18)
O9 0.073(3) 0.0266(19) 0.024(2) 0.0053(17) 0.016(2) 0.0072(18)
O10 0.0234(19) 0.061(2) 0.032(2) 0.0107(19) 0.0114(18) 0.0103(17)
N1 0.023(2) 0.031(2) 0.020(2) 0.0030(18) 0.008(2) -0.0010(17)
N2 0.025(2) 0.030(2) 0.027(3) -0.0009(19) 0.008(2) -0.0019(18)
C1 0.031(3) 0.026(3) 0.032(3) 0.008(2) 0.008(3) 0.003(2)
C2 0.032(3) 0.040(3) 0.048(4) 0.011(3) 0.014(3) -0.003(3)
C3 0.023(3) 0.037(3) 0.056(4) 0.009(3) 0.014(3) -0.002(2)
C4 0.044(4) 0.052(4) 0.055(4) 0.006(3) 0.034(4) 0.003(3)
C5 0.029(3) 0.038(3) 0.044(4) 0.002(3) 0.016(3) -0.006(2)
C6 0.021(3) 0.023(3) 0.032(3) 0.006(2) 0.008(3) 0.002(2)
C7 0.024(3) 0.022(2) 0.028(3) 0.005(2) 0.006(3) 0.004(2)
C8 0.029(3) 0.027(3) 0.020(3) 0.002(2) 0.006(3) 0.002(2)
C9 0.025(3) 0.029(3) 0.024(3) 0.004(2) 0.008(2) 0.001(2)
C10 0.033(3) 0.023(2) 0.024(3) 0.006(2) 0.015(3) 0.008(2)
C11 0.033(3) 0.025(3) 0.025(3) 0.007(2) 0.012(3) 0.004(2)
C12 0.034(3) 0.035(3) 0.034(4) 0.014(3) 0.019(3) 0.004(2)
C13 0.046(3) 0.034(3) 0.023(3) 0.009(2) 0.022(3) 0.009(2)
C14 0.042(3) 0.032(3) 0.019(3) 0.004(2) 0.015(3) 0.008(2)
C15 0.033(3) 0.050(3) 0.045(4) 0.014(3) 0.014(3) -0.004(3)
C16 0.028(3) 0.049(3) 0.027(3) 0.018(3) 0.010(3) 0.002(3)
C17 0.046(4) 0.069(4) 0.037(4) 0.024(3) 0.017(3) 0.028(3)
C18 0.056(4) 0.021(3) 0.047(4) 0.000(3) 0.029(4) 0.005(3)
C19 0.173(9) 0.041(4) 0.051(5) 0.009(4) 0.046(6) 0.027(5)
C20 0.037(3) 0.070(4) 0.036(4) 0.013(3) 0.009(3) -0.001(3)
C21 0.077(5) 0.049(4) 0.069(5) 0.006(3) 0.044(4) 0.005(3)

loop_
_atom_type_symbol
_atom_type_description
_atom_type_scat_dispersion_real
_atom_type_scat_dispersion_imag
_atom_type_scat_source
C C 0.0033 0.0016 'International Tables Vol C Tables 4.2.6.8 and 6.1.1.4'
H H 0.0000 0.0000 'International Tables Vol C Tables 4.2.6.8 and 6.1.1.4'
Mn Mn 0.3368 0.7283 'International Tables Vol C Tables 4.2.6.8 and 6.1.1.4'
N N 0.0061 0.0033 'International Tables Vol C Tables 4.2.6.8 and 6.1.1.4'
O O 0.0106 0.0060 'International Tables Vol C Tables 4.2.6.8 and 6.1.1.4'

loop_
_geom_angle_atom_site_label_1
_geom_angle_atom_site_label_2
_geom_angle_atom_site_label_3
_geom_angle
_geom_angle_site_symmetry_1
_geom_angle_site_symmetry_3
_geom_angle_publ_flag
O6 Mn1 O1 94.91(13) . . ?
O6 Mn1 O2 93.39(13) . . ?
O1 Mn1 O2 171.69(14) . . ?
O6 Mn1 N1 173.01(14) . . ?
O1 Mn1 N1 92.05(14) . . ?
O2 Mn1 N1 79.65(14) . . ?
O6 Mn1 O4 95.23(13) . . ?
O1 Mn1 O4 87.43(14) . . ?
O2 Mn1 O4 91.65(14) . . ?
N1 Mn1 O4 84.43(15) . . ?
O6 Mn1 O3 95.14(13) . . ?
O1 Mn1 O3 86.91(13) . . ?
O2 Mn1 O3 92.52(14) . . ?
N1 Mn1 O3 85.85(15) . . ?
O4 Mn1 O3 168.57(13) . . ?
O6 Mn2 O6 80.95(14) 2_676 . ?
O6 Mn2 O9 97.55(15) 2_676 2_676 ?
O6 Mn2 O9 174.44(14) . 2_676 ?
O6 Mn2 O7 173.01(15) 2_676 . ?
O6 Mn2 O7 97.17(15) . . ?
O9 Mn2 O7 84.94(16) 2_676 . ?
O6 Mn2 O8 96.03(14) 2_676 . ?
O6 Mn2 O8 90.58(12) . . ?
O9 Mn2 O8 84.24(14) 2_676 . ?
O7 Mn2 O8 90.72(15) . . ?
O6 Mn2 O10 89.02(13) 2_676 . ?
O6 Mn2 O10 97.45(13) . . ?
O9 Mn2 O10 87.86(14) 2_676 . ?
O7 Mn2 O10 84.54(14) . . ?
O8 Mn2 O10 171.12(13) . . ?
O6 Mn2 Mn2 40.55(9) 2_676 2_676 ?
O6 Mn2 Mn2 40.41(10) . 2_676 ?
O9 Mn2 Mn2 137.85(12) 2_676 2_676 ?
O7 Mn2 Mn2 137.19(12) . 2_676 ?
O8 Mn2 Mn2 94.33(10) . 2_676 ?
O10 Mn2 Mn2 94.25(10) . 2_676 ?
C10 O1 Mn1 127.6(3) . . ?
C7 O2 Mn1 112.6(3) . . ?
C18 O3 Mn1 130.6(3) . . ?
C16 O4 Mn1 129.8(4) . . ?
C11 O5 C15 115.6(4) . . ?
Mn2 O6 Mn2 99.05(14) 2_676 . ?
Mn2 O6 Mn1 127.61(15) 2_676 . ?
Mn2 O6 Mn1 127.42(18) . . ?
C16 O7 Mn2 132.1(3) . . ?
C21 O8 Mn2 121.8(3) . . ?
C18 O9 Mn2 131.4(4) . 2_676 ?
C20 O10 Mn2 124.0(3) . . ?
C8 N1 N2 117.1(4) . . ?
C8 N1 Mn1 127.5(3) . . ?
N2 N1 Mn1 115.4(3) . . ?
C7 N2 N1 108.0(4) . . ?
C6 C1 C2 120.5(5) . . ?
C6 C1 H1 119.7 . . ?
C2 C1 H1 119.7 . . ?
C3 C2 C1 120.1(5) . . ?
C3 C2 H2 120.0 . . ?
C1 C2 H2 120.0 . . ?
C2 C3 C4 119.9(5) . . ?
C2 C3 H3 120.0 . . ?
C4 C3 H3 120.0 . . ?
C3 C4 C5 120.0(5) . . ?
C3 C4 H4 120.0 . . ?
C5 C4 H4 120.0 . . ?
C6 C5 C4 120.0(5) . . ?
C6 C5 H5 120.0 . . ?
C4 C5 H5 120.0 . . ?
C1 C6 C5 119.4(4) . . ?
C1 C6 C7 121.4(4) . . ?
C5 C6 C7 119.3(5) . . ?
O2 C7 N2 124.3(4) . . ?
O2 C7 C6 118.3(4) . . ?
N2 C7 C6 117.4(4) . . ?
N1 C8 C9 124.6(5) . . ?
N1 C8 H8 117.7 . . ?
C9 C8 H8 117.7 . . ?
C10 C9 C14 119.3(4) . . ?
C10 C9 C8 124.0(4) . . ?
C14 C9 C8 116.7(4) . . ?
O1 C10 C9 124.2(4) . . ?
O1 C10 C11 117.0(4) . . ?
C9 C10 C11 118.9(4) . . ?
O5 C11 C12 125.2(4) . . ?
O5 C11 C10 114.0(4) . . ?
C12 C11 C10 120.8(5) . . ?
C11 C12 C13 120.3(4) . . ?
C11 C12 H12 119.8 . . ?
C13 C12 H12 119.8 . . ?
C14 C13 C12 120.2(4) . . ?
C14 C13 H13 119.9 . . ?
C12 C13 H13 119.9 . . ?
C13 C14 C9 120.5(5) . . ?
C13 C14 H14 119.7 . . ?
C9 C14 H14 119.7 . . ?
O5 C15 H15A 109.5 . . ?
O5 C15 H15B 109.5 . . ?
H15A C15 H15B 109.5 . . ?
O5 C15 H15C 109.5 . . ?
H15A C15 H15C 109.5 . . ?
H15B C15 H15C 109.5 . . ?
O4 C16 O7 125.2(5) . . ?
O4 C16 C17 118.1(5) . . ?
O7 C16 C17 116.7(5) . . ?
C16 C17 H17A 109.5 . . ?
C16 C17 H17B 109.5 . . ?
H17A C17 H17B 109.5 . . ?
C16 C17 H17C 109.5 . . ?
H17A C17 H17C 109.5 . . ?
H17B C17 H17C 109.5 . . ?
O3 C18 O9 124.6(5) . . ?
O3 C18 C19 119.9(5) . . ?
O9 C18 C19 115.4(6) . . ?
C18 C19 H19A 109.5 . . ?
C18 C19 H19B 109.5 . . ?
H19A C19 H19B 109.5 . . ?
C18 C19 H19C 109.5 . . ?
H19A C19 H19C 109.5 . . ?
H19B C19 H19C 109.5 . . ?
O10 C20 H20A 109.5 . . ?
O10 C20 H20B 109.5 . . ?
H20A C20 H20B 109.5 . . ?
O10 C20 H20C 109.5 . . ?
H20A C20 H20C 109.5 . . ?
H20B C20 H20C 109.5 . . ?
O8 C21 H21A 109.5 . . ?
O8 C21 H21B 109.5 . . ?
H21A C21 H21B 109.5 . . ?
O8 C21 H21C 109.5 . . ?
H21A C21 H21C 109.5 . . ?
H21B C21 H21C 109.5 . . ?

loop_
_geom_bond_atom_site_label_1
_geom_bond_atom_site_label_2
_geom_bond_distance
_geom_bond_site_symmetry_2
_geom_bond_publ_flag
Mn1 O6 1.893(3) . ?
Mn1 O1 1.927(3) . ?
Mn1 O2 1.925(3) . ?
Mn1 N1 1.973(4) . ?
Mn1 O4 2.172(4) . ?
Mn1 O3 2.178(4) . ?
Mn2 O6 1.891(3) 2_676 ?
Mn2 O6 1.897(3) . ?
Mn2 O9 1.957(3) 2_676 ?
Mn2 O7 1.959(4) . ?
Mn2 O8 2.235(3) . ?
Mn2 O10 2.257(3) . ?
Mn2 Mn2 2.8815(15) 2_676 ?
O1 C10 1.343(5) . ?
O2 C7 1.304(5) . ?
O3 C18 1.234(7) . ?
O4 C16 1.241(6) . ?
O5 C11 1.371(6) . ?
O5 C15 1.437(5) . ?
O7 C16 1.274(6) . ?
O8 C21 1.462(7) . ?
O9 C18 1.287(6) . ?
O10 C20 1.422(6) . ?
N1 C8 1.286(6) . ?
N1 N2 1.402(5) . ?
N2 C7 1.315(6) . ?
C1 C6 1.378(7) . ?
C1 C2 1.384(7) . ?
C1 H1 0.9500 . ?
C2 C3 1.378(7) . ?
C2 H2 0.9500 . ?
C3 C4 1.380(8) . ?
C3 H3 0.9500 . ?
C4 C5 1.389(7) . ?
C4 H4 0.9500 . ?
C5 C6 1.390(7) . ?
C5 H5 0.9500 . ?
C6 C7 1.487(6) . ?
C8 C9 1.444(6) . ?
C8 H8 0.9500 . ?
C9 C10 1.402(7) . ?
C9 C14 1.421(6) . ?
C10 C11 1.412(6) . ?
C11 C12 1.376(6) . ?
C12 C13 1.394(7) . ?
C12 H12 0.9500 . ?
C13 C14 1.370(7) . ?
C13 H13 0.9500 . ?
C14 H14 0.9500 . ?
C15 H15A 0.9800 . ?
C15 H15B 0.9800 . ?
C15 H15C 0.9800 . ?
C16 C17 1.500(7) . ?
C17 H17A 0.9800 . ?
C17 H17B 0.9800 . ?
C17 H17C 0.9800 . ?
C18 C19 1.491(8) . ?
C19 H19A 0.9800 . ?
C19 H19B 0.9800 . ?
C19 H19C 0.9800 . ?
C20 H20A 0.9800 . ?
C20 H20B 0.9800 . ?
C20 H20C 0.9800 . ?
C21 H21A 0.9800 . ?
C21 H21B 0.9800 . ?
C21 H21C 0.9800 . ?

loop_
_geom_torsion_atom_site_label_1
_geom_torsion_atom_site_label_2
_geom_torsion_atom_site_label_3
_geom_torsion_atom_site_label_4
_geom_torsion
_geom_torsion_site_symmetry_1
_geom_torsion_site_symmetry_2
_geom_torsion_site_symmetry_3
_geom_torsion_site_symmetry_4
_geom_torsion_publ_flag
O6 Mn2 O6 Mn2 0.001(0) 2_676 . . 2_676 ?
O7 Mn2 O6 Mn2 -173.20(14) . . . 2_676 ?
O8 Mn2 O6 Mn2 96.01(14) . . . 2_676 ?
O10 Mn2 O6 Mn2 -87.80(14) . . . 2_676 ?
O6 Mn2 O6 Mn1 -154.1(3) 2_676 . . . ?
O7 Mn2 O6 Mn1 32.7(2) . . . . ?
O8 Mn2 O6 Mn1 -58.1(2) . . . . ?
O10 Mn2 O6 Mn1 118.05(19) . . . . ?
Mn2 Mn2 O6 Mn1 -154.2(3) 2_676 . . . ?
O1 Mn1 O6 Mn2 -74.2(2) . . . 2_676 ?
O2 Mn1 O6 Mn2 105.9(2) . . . 2_676 ?
O4 Mn1 O6 Mn2 -162.09(19) . . . 2_676 ?
O3 Mn1 O6 Mn2 13.1(2) . . . 2_676 ?
O1 Mn1 O6 Mn2 72.8(2) . . . . ?
O2 Mn1 O6 Mn2 -107.0(2) . . . . ?
O4 Mn1 O6 Mn2 -15.0(2) . . . . ?
O3 Mn1 O6 Mn2 160.18(19) . . . . ?
C8 N1 N2 C7 179.1(4) . . . . ?
Mn1 N1 N2 C7 -0.1(5) . . . . ?
C6 C1 C2 C3 0.3(8) . . . . ?
C1 C2 C3 C4 -1.1(8) . . . . ?
C2 C3 C4 C5 0.9(9) . . . . ?
C3 C4 C5 C6 0.1(9) . . . . ?
C2 C1 C6 C5 0.7(8) . . . . ?
C2 C1 C6 C7 -178.8(4) . . . . ?
C4 C5 C6 C1 -0.9(8) . . . . ?
C4 C5 C6 C7 178.6(5) . . . . ?
Mn1 O2 C7 N2 1.5(6) . . . . ?
Mn1 O2 C7 C6 -178.2(3) . . . . ?
N1 N2 C7 O2 -0.9(6) . . . . ?
N1 N2 C7 C6 178.7(4) . . . . ?
C1 C6 C7 O2 -178.8(4) . . . . ?
C5 C6 C7 O2 1.7(7) . . . . ?
C1 C6 C7 N2 1.6(7) . . . . ?
C5 C6 C7 N2 -177.9(5) . . . . ?
N2 N1 C8 C9 179.1(4) . . . . ?
Mn1 N1 C8 C9 -1.8(7) . . . . ?
N1 C8 C9 C10 -0.4(8) . . . . ?
N1 C8 C9 C14 -178.2(4) . . . . ?
Mn1 O1 C10 C9 -2.3(7) . . . . ?
Mn1 O1 C10 C11 178.2(3) . . . . ?
C14 C9 C10 O1 -179.7(4) . . . . ?
C8 C9 C10 O1 2.5(8) . . . . ?
C14 C9 C10 C11 -0.2(7) . . . . ?
C8 C9 C10 C11 -178.0(4) . . . . ?
C15 O5 C11 C12 0.2(7) . . . . ?
C15 O5 C11 C10 -179.3(4) . . . . ?
O1 C10 C11 O5 0.0(6) . . . . ?
C9 C10 C11 O5 -179.5(4) . . . . ?
O1 C10 C11 C12 -179.5(4) . . . . ?
C9 C10 C11 C12 1.0(7) . . . . ?
O5 C11 C12 C13 179.5(5) . . . . ?
C10 C11 C12 C13 -1.1(7) . . . . ?
C11 C12 C13 C14 0.4(8) . . . . ?
C12 C13 C14 C9 0.3(8) . . . . ?
C10 C9 C14 C13 -0.4(7) . . . . ?
C8 C9 C14 C13 177.5(4) . . . . ?
Mn1 O4 C16 O7 20.6(7) . . . . ?
Mn1 O4 C16 C17 -160.2(4) . . . . ?
Mn2 O7 C16 O4 13.7(8) . . . . ?
Mn2 O7 C16 C17 -165.6(4) . . . . ?
Mn1 O3 C18 O9 -17.0(8) . . . . ?
Mn1 O3 C18 C19 166.2(5) . . . . ?
Mn2 O9 C18 O3 -18.5(8) 2_676 . . . ?
Mn2 O9 C18 C19 158.4(5) 2_676 . . . ?
